data_7210407
loop_
_publ_author_name
'Lin, Cai-Xia'
'Kong, Xiao-Fei'
'Li, Qing-Shan'
'Zhang, Zheng-Zhi'
'Yuan, Yao-Feng'
'Xu, Feng-Bo'

_publ_section_title
;
 Dinuclear Ag(i) metallamacrocycles of bis-N-heterocyclic carbenes bridged
 by calixarene fragments: synthesis, structure and chemosensing behavior
;
_journal_issue 35
_journal_name_full CrystEngComm
_journal_page_first 6948
_journal_paper_doi 10.1039/c3ce40918j
_journal_volume 15
_journal_year 2013
_chemical_formula_sum 'C113 H100.5 Ag2 F12 N9.5 O4 P2'
_chemical_formula_weight 2161.21
_chemical_name_systematic
;
?
;
_space_group_IT_number 2
_symmetry_cell_setting triclinic
_symmetry_space_group_name_Hall '-P 1'
_symmetry_space_group_name_H-M 'P -1'
_atom_sites_solution_hydrogens geom
_atom_sites_solution_primary direct
_atom_sites_solution_secondary difmap
_audit_creation_method SHELXL-97
_cell_angle_alpha 68.336(4)
_cell_angle_beta 85.729(9)
_cell_angle_gamma 86.013(9)
_cell_formula_units_Z 2
_cell_length_a 15.946(3)
_cell_length_b 17.488(3)
_cell_length_c 19.160(3)
_cell_measurement_reflns_used 16155
_cell_measurement_temperature 113(2)
_cell_measurement_theta_max 27.9
_cell_measurement_theta_min 1.3
_cell_volume 4946.7(15)
_computing_cell_refinement CrystalClear
_computing_data_collection CrystalClear
_computing_data_reduction CrystalClear
_computing_molecular_graphics 'Bruker SHELXTL'
_computing_publication_material 'CrystalStructure 3.8'
_computing_structure_refinement 'SHELXL-97 (Sheldrick, 1997)'
_computing_structure_solution 'SHELXS-97 (Sheldrick, 1990)'
_diffrn_ambient_temperature 113(2)
_diffrn_detector_area_resol_mean 14.22
_diffrn_measured_fraction_theta_full 0.996
_diffrn_measured_fraction_theta_max 0.996
_diffrn_measurement_device_type 'Rigaku Saturn724 CCD'
_diffrn_measurement_method '\w and \f scans'
_diffrn_radiation_monochromator graphite
_diffrn_radiation_source 'fine-focus sealed tube'
_diffrn_radiation_type MoK\a
_diffrn_radiation_wavelength 0.71073
_diffrn_reflns_av_R_equivalents 0.0366
_diffrn_reflns_av_sigmaI/netI 0.0553
_diffrn_reflns_limit_h_max 18
_diffrn_reflns_limit_h_min -16
_diffrn_reflns_limit_k_max 20
_diffrn_reflns_limit_k_min -20
_diffrn_reflns_limit_l_max 22
_diffrn_reflns_limit_l_min -22
_diffrn_reflns_number 41166
_diffrn_reflns_theta_full 25.02
_diffrn_reflns_theta_max 25.02
_diffrn_reflns_theta_min 1.25
_diffrn_standards_decay_% 0
_diffrn_standards_interval_count 0
_diffrn_standards_interval_time 0
_diffrn_standards_number 0
_exptl_absorpt_coefficient_mu 0.511
_exptl_absorpt_correction_T_max 0.9412
_exptl_absorpt_correction_T_min 0.9047
_exptl_absorpt_correction_type multi-scan
_exptl_absorpt_process_details CrystalClear
_exptl_crystal_colour Colorless
_exptl_crystal_density_diffrn 1.451
_exptl_crystal_density_method 'not measured'
_exptl_crystal_description Prism
_exptl_crystal_F_000 2218
_exptl_crystal_size_max 0.20
_exptl_crystal_size_mid 0.18
_exptl_crystal_size_min 0.12
_refine_diff_density_max 1.315
_refine_diff_density_min -0.781
_refine_diff_density_rms 0.076
_refine_ls_extinction_method none
_refine_ls_goodness_of_fit_ref 1.056
_refine_ls_hydrogen_treatment mixed
_refine_ls_matrix_type full
_refine_ls_number_parameters 1340
_refine_ls_number_reflns 17387
_refine_ls_number_restraints 57
_refine_ls_restrained_S_all 1.074
_refine_ls_R_factor_all 0.0656
_refine_ls_R_factor_gt 0.0543
_refine_ls_shift/su_max 0.002
_refine_ls_shift/su_mean 0.000
_refine_ls_structure_factor_coef Fsqd
_refine_ls_weighting_details 'calc w=1/[\s^2^(Fo^2^)+(0.0625P)^2^+5.6783P] where P=(Fo^2^+2Fc^2^)/3'
_refine_ls_weighting_scheme calc
_refine_ls_wR_factor_gt 0.1345
_refine_ls_wR_factor_ref 0.1423
_reflns_number_gt 14677
_reflns_number_total 17387
_reflns_threshold_expression >2sigma(I)
_cod_data_source_file c3ce40918j.txt
_cod_data_source_block MeEnAg
_cod_depositor_comments
;
The following automatic conversions were performed:

'_symmetry_cell_setting' value 'Triclinic' changed to 'triclinic'
according to /home/saulius/struct/CIF-dictionaries/cif_core.dic
dictionary named 'cif_core.dic' version 2.4.2 from
2011-04-26.

'_exptl_absorpt_correction_type' value 'MULTI-SCAN'
changed to 'multi-scan' according to
/home/saulius/struct/CIF-dictionaries/cif_core.dic dictionary named
'cif_core.dic' version 2.4.2 from 2011-04-26.

Automatic conversion script
Id: cif_fix_values 1891 2012-01-12 08:04:46Z andrius 
;
_cod_original_cell_volume 4946.8(16)
_cod_original_sg_symbol_H-M P-1
_cod_original_formula_sum 'C113 H100.50 Ag2 F12 N9.50 O4 P2'
_cod_database_code 7210407

loop_
_symmetry_equiv_pos_as_xyz
'x, y, z'
'-x, -y, -z'

loop_
_atom_site_label
_atom_site_type_symbol
_atom_site_fract_x
_atom_site_fract_y
_atom_site_fract_z
_atom_site_U_iso_or_equiv
_atom_site_adp_type
_atom_site_occupancy
_atom_site_symmetry_multiplicity
_atom_site_calc_flag
_atom_site_refinement_flags
Ag1 Ag 0.619221(19) 0.241517(18) 0.308049(17) 0.03238(10) Uani 1 1 d .
Ag2 Ag 0.855351(18) 0.216663(19) -0.322956(18) 0.03324(10) Uani 1 1 d .
O1 O 0.8605(2) 0.2621(2) 0.09206(19) 0.0598(10) Uani 1 1 d .
O2 O 0.90291(19) 0.24440(18) -0.18765(16) 0.0415(7) Uani 1 1 d .
O3 O 0.5746(2) 0.20810(18) -0.12866(19) 0.0475(8) Uani 1 1 d .
O4 O 0.56661(17) 0.24160(16) 0.14803(15) 0.0347(6) Uani 1 1 d .
N1 N 0.6883(2) 0.0672(2) 0.40341(19) 0.0345(8) Uani 1 1 d .
N2 N 0.7726(2) 0.1217(2) 0.3095(2) 0.0353(8) Uani 1 1 d .
N3 N 1.0099(2) 0.1021(2) -0.2466(2) 0.0381(8) Uani 1 1 d .
N4 N 0.9197(2) 0.0325(2) -0.2720(2) 0.0387(9) Uani 1 1 d .
N5 N 0.7754(2) 0.3783(2) -0.43731(19) 0.0312(7) Uani 1 1 d .
N6 N 0.6873(2) 0.3243(2) -0.3458(2) 0.0339(8) Uani 1 1 d .
N7 N 0.4857(2) 0.3808(2) 0.23601(19) 0.0353(8) Uani 1 1 d .
N8 N 0.5680(2) 0.4222(2) 0.2965(2) 0.0426(9) Uani 1 1 d .
C1 C 0.4704(3) 0.1203(3) 0.4113(2) 0.0412(10) Uani 1 1 d .
C2 C 0.4743(3) 0.1750(4) 0.4507(3) 0.0543(13) Uani 1 1 d .
H2 H 0.5231 0.1727 0.4771 0.065 Uiso 1 1 calc R
C3 C 0.4100(3) 0.2306(4) 0.4515(3) 0.0691(17) Uani 1 1 d .
H3 H 0.4145 0.2654 0.4790 0.083 Uiso 1 1 calc R
C4 C 0.3373(3) 0.2367(4) 0.4121(3) 0.0642(15) Uani 1 1 d .
H4 H 0.2928 0.2754 0.4130 0.077 Uiso 1 1 calc R
C5 C 0.3312(3) 0.1870(3) 0.3728(3) 0.0538(13) Uani 1 1 d .
H5 H 0.2818 0.1917 0.3463 0.065 Uiso 1 1 calc R
C6 C 0.3963(3) 0.1282(3) 0.3698(2) 0.0415(10) Uani 1 1 d .
C7 C 0.3900(3) 0.0778(3) 0.3289(3) 0.0456(11) Uani 1 1 d .
H7 H 0.3415 0.0839 0.3012 0.055 Uiso 1 1 calc R
C8 C 0.4525(3) 0.0189(3) 0.3274(3) 0.0453(11) Uani 1 1 d .
C9 C 0.4461(3) -0.0298(3) 0.2827(3) 0.0590(14) Uani 1 1 d .
H9 H 0.3991 -0.0214 0.2526 0.071 Uiso 1 1 calc R
C10 C 0.5074(4) -0.0885(3) 0.2829(4) 0.0726(18) Uani 1 1 d .
H10 H 0.5029 -0.1205 0.2527 0.087 Uiso 1 1 calc R
C11 C 0.5766(4) -0.1020(3) 0.3273(4) 0.0676(17) Uani 1 1 d .
H11 H 0.6179 -0.1441 0.3279 0.081 Uiso 1 1 calc R
C12 C 0.5857(3) -0.0560(3) 0.3695(3) 0.0564(14) Uani 1 1 d .
H12 H 0.6336 -0.0662 0.3988 0.068 Uiso 1 1 calc R
C13 C 0.5244(3) 0.0081(3) 0.3708(3) 0.0441(11) Uani 1 1 d .
C14 C 0.5338(3) 0.0595(3) 0.4108(2) 0.0414(11) Uani 1 1 d .
C15 C 0.6125(3) 0.0497(3) 0.4539(2) 0.0466(12) Uani 1 1 d .
H15A H 0.6074 0.0877 0.4817 0.056 Uiso 1 1 calc R
H15B H 0.6177 -0.0073 0.4910 0.056 Uiso 1 1 calc R
C16 C 0.7601(3) 0.0167(3) 0.4144(3) 0.0471(12) Uani 1 1 d .
H16 H 0.7697 -0.0332 0.4559 0.056 Uiso 1 1 calc R
C17 C 0.8135(3) 0.0509(3) 0.3562(3) 0.0469(12) Uani 1 1 d .
H17 H 0.8689 0.0307 0.3482 0.056 Uiso 1 1 calc R
C18 C 0.6955(2) 0.1331(2) 0.3389(2) 0.0286(8) Uani 1 1 d .
C19 C 0.8049(3) 0.1751(3) 0.2362(3) 0.0434(11) Uani 1 1 d .
H19A H 0.8665 0.1783 0.2376 0.052 Uiso 1 1 calc R
H19B H 0.7792 0.2313 0.2251 0.052 Uiso 1 1 calc R
C20 C 0.7874(3) 0.1460(3) 0.1731(3) 0.0411(11) Uani 1 1 d .
C21 C 0.7459(3) 0.0752(3) 0.1846(3) 0.0500(13) Uani 1 1 d .
H21 H 0.7256 0.0427 0.2339 0.060 Uiso 1 1 calc R
C22 C 0.7335(3) 0.0507(4) 0.1241(3) 0.0573(15) Uani 1 1 d .
C23 C 0.7646(3) 0.0987(4) 0.0537(3) 0.0603(16) Uani 1 1 d .
H23 H 0.7566 0.0823 0.0127 0.072 Uiso 1 1 calc R
C24 C 0.8074(3) 0.1705(3) 0.0398(3) 0.0543(14) Uani 1 1 d .
C25 C 0.8170(3) 0.1932(3) 0.1013(3) 0.0476(12) Uani 1 1 d .
C26 C 0.6857(4) -0.0244(4) 0.1363(4) 0.084(2) Uani 1 1 d .
H26A H 0.6253 -0.0118 0.1418 0.126 Uiso 1 1 calc R
H26B H 0.7038 -0.0691 0.1820 0.126 Uiso 1 1 calc R
H26C H 0.6968 -0.0415 0.0931 0.126 Uiso 1 1 calc R
C27 C 0.8075(6) 0.3365(4) 0.0743(4) 0.109(3) Uani 1 1 d .
H27A H 0.7828 0.3485 0.0258 0.163 Uiso 1 1 calc R
H27B H 0.8414 0.3824 0.0712 0.163 Uiso 1 1 calc R
H27C H 0.7626 0.3291 0.1136 0.163 Uiso 1 1 calc R
C28 C 0.8453(4) 0.2188(4) -0.0374(3) 0.0646(17) Uani 1 1 d .
H28A H 0.8549 0.2752 -0.0403 0.077 Uiso 1 1 calc R
H28B H 0.8046 0.2232 -0.0754 0.077 Uiso 1 1 calc R
C29 C 0.9276(3) 0.1802(3) -0.0562(3) 0.0438(11) Uani 1 1 d .
C30 C 0.9813(3) 0.1302(3) -0.0003(3) 0.0459(12) Uani 1 1 d .
H30 H 0.9654 0.1203 0.0509 0.055 Uiso 1 1 calc R
C31 C 1.0563(3) 0.0950(3) -0.0175(3) 0.0423(11) Uani 1 1 d .
C32 C 1.0779(3) 0.1090(3) -0.0923(3) 0.0401(10) Uani 1 1 d .
H32 H 1.1288 0.0844 -0.1050 0.048 Uiso 1 1 calc R
C33 C 1.0268(3) 0.1583(3) -0.1498(2) 0.0381(10) Uani 1 1 d .
C34 C 0.9528(3) 0.1947(2) -0.1301(2) 0.0367(10) Uani 1 1 d .
C35 C 1.1118(3) 0.0425(3) 0.0443(3) 0.0516(13) Uani 1 1 d .
H35A H 1.1004 -0.0157 0.0574 0.077 Uiso 1 1 calc R
H35B H 1.1000 0.0576 0.0886 0.077 Uiso 1 1 calc R
H35C H 1.1710 0.0513 0.0270 0.077 Uiso 1 1 calc R
C36 C 0.9226(3) 0.3296(3) -0.2116(3) 0.0538(13) Uani 1 1 d .
H36A H 0.9085 0.3494 -0.1703 0.081 Uiso 1 1 calc R
H36B H 0.8900 0.3622 -0.2549 0.081 Uiso 1 1 calc R
H36C H 0.9829 0.3352 -0.2257 0.081 Uiso 1 1 calc R
C37 C 1.0480(3) 0.1671(3) -0.2304(3) 0.0426(11) Uani 1 1 d .
H37A H 1.0268 0.2217 -0.2645 0.051 Uiso 1 1 calc R
H37B H 1.1099 0.1635 -0.2392 0.051 Uiso 1 1 calc R
C38 C 1.0411(3) 0.0215(3) -0.2228(3) 0.0459(12) Uani 1 1 d .
H38 H 1.0925 0.0009 -0.1990 0.055 Uiso 1 1 calc R
C39 C 0.9858(3) -0.0221(3) -0.2394(3) 0.0461(12) Uani 1 1 d .
H39 H 0.9905 -0.0793 -0.2307 0.055 Uiso 1 1 calc R
C40 C 0.9343(3) 0.1096(3) -0.2770(2) 0.0374(10) Uani 1 1 d .
C41 C 0.8455(3) 0.0099(3) -0.2989(3) 0.0418(11) Uani 1 1 d .
H41A H 0.8620 -0.0030 -0.3442 0.050 Uiso 1 1 calc R
H41B H 0.8043 0.0574 -0.3133 0.050 Uiso 1 1 calc R
C42 C 0.8045(3) -0.0631(3) -0.2404(3) 0.0411(11) Uani 1 1 d .
C43 C 0.7499(3) -0.0518(3) -0.1822(3) 0.0431(11) Uani 1 1 d .
C44 C 0.7347(3) 0.0270(3) -0.1753(3) 0.0470(12) Uani 1 1 d .
H44 H 0.7634 0.0732 -0.2091 0.056 Uiso 1 1 calc R
C45 C 0.6795(3) 0.0362(3) -0.1208(3) 0.0544(14) Uani 1 1 d .
H45 H 0.6690 0.0891 -0.1179 0.065 Uiso 1 1 calc R
C46 C 0.6381(3) -0.0318(4) -0.0689(3) 0.0608(15) Uani 1 1 d .
H46 H 0.5997 -0.0243 -0.0314 0.073 Uiso 1 1 calc R
C47 C 0.6524(3) -0.1079(4) -0.0720(3) 0.0554(13) Uani 1 1 d .
H47 H 0.6245 -0.1533 -0.0361 0.066 Uiso 1 1 calc R
C48 C 0.7089(3) -0.1205(3) -0.1284(3) 0.0455(12) Uani 1 1 d .
C49 C 0.7232(3) -0.1977(3) -0.1322(3) 0.0472(12) Uani 1 1 d .
H49 H 0.6956 -0.2430 -0.0959 0.057 Uiso 1 1 calc R
C50 C 0.7776(3) -0.2110(3) -0.1882(3) 0.0455(12) Uani 1 1 d .
C51 C 0.7932(3) -0.2917(3) -0.1909(3) 0.0525(13) Uani 1 1 d .
H51 H 0.7675 -0.3373 -0.1532 0.063 Uiso 1 1 calc R
C52 C 0.8439(3) -0.3041(3) -0.2459(3) 0.0573(14) Uani 1 1 d .
H52 H 0.8536 -0.3579 -0.2469 0.069 Uiso 1 1 calc R
C53 C 0.8823(3) -0.2358(3) -0.3023(3) 0.0542(14) Uani 1 1 d .
H53 H 0.9167 -0.2443 -0.3417 0.065 Uiso 1 1 calc R
C54 C 0.8711(3) -0.1588(3) -0.3009(3) 0.0476(12) Uani 1 1 d .
H54 H 0.8988 -0.1146 -0.3388 0.057 Uiso 1 1 calc R
C55 C 0.8182(3) -0.1425(3) -0.2436(3) 0.0411(11) Uani 1 1 d .
C56 C 0.9405(2) 0.4522(3) -0.4164(2) 0.0330(9) Uani 1 1 d .
C57 C 0.8772(3) 0.5146(3) -0.4170(2) 0.0383(10) Uani 1 1 d .
H57 H 0.8263 0.5172 -0.4407 0.046 Uiso 1 1 calc R
C58 C 0.8881(3) 0.5702(3) -0.3845(3) 0.0442(11) Uani 1 1 d .
H58 H 0.8451 0.6113 -0.3863 0.053 Uiso 1 1 calc R
C59 C 0.9628(3) 0.5674(3) -0.3481(3) 0.0477(12) Uani 1 1 d .
H59 H 0.9692 0.6056 -0.3243 0.057 Uiso 1 1 calc R
C60 C 1.0250(3) 0.5109(3) -0.3470(3) 0.0428(11) Uani 1 1 d .
H60 H 1.0751 0.5103 -0.3228 0.051 Uiso 1 1 calc R
C61 C 1.0173(3) 0.4521(3) -0.3812(2) 0.0359(9) Uani 1 1 d .
C62 C 1.0815(3) 0.3948(3) -0.3810(2) 0.0385(10) Uani 1 1 d .
H62 H 1.1324 0.3955 -0.3585 0.046 Uiso 1 1 calc R
C63 C 1.0740(3) 0.3358(3) -0.4130(2) 0.0375(10) Uani 1 1 d .
C64 C 1.1419(3) 0.2783(3) -0.4140(3) 0.0475(12) Uani 1 1 d .
H64 H 1.1932 0.2808 -0.3929 0.057 Uiso 1 1 calc R
C65 C 1.1347(3) 0.2209(3) -0.4439(3) 0.0564(14) Uani 1 1 d .
H65 H 1.1807 0.1831 -0.4436 0.068 Uiso 1 1 calc R
C66 C 1.0595(3) 0.2166(3) -0.4759(3) 0.0550(13) Uani 1 1 d .
H66 H 1.0548 0.1756 -0.4968 0.066 Uiso 1 1 calc R
C67 C 0.9928(3) 0.2709(3) -0.4771(3) 0.0445(11) Uani 1 1 d .
H67 H 0.9424 0.2664 -0.4986 0.053 Uiso 1 1 calc R
C68 C 0.9971(3) 0.3338(3) -0.4470(2) 0.0351(9) Uani 1 1 d .
C69 C 0.9314(2) 0.3929(2) -0.4483(2) 0.0322(9) Uani 1 1 d .
C70 C 0.8519(2) 0.3959(3) -0.4881(2) 0.0342(9) Uani 1 1 d .
H70A H 0.8444 0.4512 -0.5276 0.041 Uiso 1 1 calc R
H70B H 0.8587 0.3553 -0.5132 0.041 Uiso 1 1 calc R
C71 C 0.7015(3) 0.4271(3) -0.4533(3) 0.0369(10) Uani 1 1 d .
H71 H 0.6920 0.4751 -0.4966 0.044 Uiso 1 1 calc R
C72 C 0.6468(3) 0.3929(3) -0.3959(3) 0.0399(10) Uani 1 1 d .
H72 H 0.5904 0.4122 -0.3904 0.048 Uiso 1 1 calc R
C73 C 0.7675(2) 0.3145(2) -0.3711(2) 0.0308(9) Uani 1 1 d .
C74 C 0.6512(3) 0.2751(3) -0.2720(3) 0.0412(11) Uani 1 1 d .
H74A H 0.6798 0.2197 -0.2548 0.049 Uiso 1 1 calc R
H74B H 0.5909 0.2682 -0.2761 0.049 Uiso 1 1 calc R
C75 C 0.6595(3) 0.3139(2) -0.2138(2) 0.0381(10) Uani 1 1 d .
C76 C 0.7076(3) 0.3818(3) -0.2284(3) 0.0414(11) Uani 1 1 d .
H76 H 0.7344 0.4066 -0.2769 0.050 Uiso 1 1 calc R
C77 C 0.7173(3) 0.4145(3) -0.1734(3) 0.0438(11) Uani 1 1 d .
C78 C 0.6780(3) 0.3765(3) -0.1028(3) 0.0456(11) Uani 1 1 d .
H78 H 0.6842 0.3982 -0.0649 0.055 Uiso 1 1 calc R
C79 C 0.6295(3) 0.3077(3) -0.0856(3) 0.0425(11) Uani 1 1 d .
C80 C 0.6198(3) 0.2783(3) -0.1426(3) 0.0403(10) Uani 1 1 d .
C81 C 0.7684(3) 0.4891(3) -0.1906(3) 0.0551(13) Uani 1 1 d .
H81A H 0.7371 0.5381 -0.2228 0.083 Uiso 1 1 calc R
H81B H 0.8219 0.4820 -0.2165 0.083 Uiso 1 1 calc R
H81C H 0.7793 0.4958 -0.1435 0.083 Uiso 1 1 calc R
C82 C 0.4847(3) 0.2250(3) -0.1324(3) 0.0584(14) Uani 1 1 d .
H82A H 0.4646 0.2477 -0.0941 0.088 Uiso 1 1 calc R
H82B H 0.4566 0.1738 -0.1232 0.088 Uiso 1 1 calc R
H82C H 0.4720 0.2649 -0.1823 0.088 Uiso 1 1 calc R
C83 C 0.5932(3) 0.2661(3) -0.0064(3) 0.0490(12) Uani 1 1 d .
H83A H 0.6399 0.2499 0.0282 0.059 Uiso 1 1 calc R
H83B H 0.5672 0.2151 -0.0032 0.059 Uiso 1 1 calc R
C84 C 0.5278(3) 0.3174(2) 0.0211(2) 0.0349(9) Uani 1 1 d .
C85 C 0.4781(3) 0.3807(2) -0.0282(2) 0.0365(10) Uani 1 1 d .
H85 H 0.4858 0.3925 -0.0807 0.044 Uiso 1 1 calc R
C86 C 0.4180(3) 0.4266(2) -0.0023(2) 0.0336(9) Uani 1 1 d .
C87 C 0.4076(2) 0.4088(2) 0.0740(2) 0.0319(9) Uani 1 1 d .
H87 H 0.3664 0.4397 0.0923 0.038 Uiso 1 1 calc R
C88 C 0.4562(2) 0.3466(2) 0.1250(2) 0.0295(8) Uani 1 1 d .
C89 C 0.5161(2) 0.3018(2) 0.0975(2) 0.0305(9) Uani 1 1 d .
C90 C 0.3651(3) 0.4943(3) -0.0571(3) 0.0448(11) Uani 1 1 d .
H90A H 0.3056 0.4879 -0.0402 0.067 Uiso 1 1 calc R
H90B H 0.3732 0.4909 -0.1071 0.067 Uiso 1 1 calc R
H90C H 0.3823 0.5480 -0.0596 0.067 Uiso 1 1 calc R
C91 C 0.5369(3) 0.1602(2) 0.1694(3) 0.0434(11) Uani 1 1 d .
H91A H 0.4765 0.1609 0.1831 0.065 Uiso 1 1 calc R
H91B H 0.5670 0.1228 0.2126 0.065 Uiso 1 1 calc R
H91C H 0.5468 0.1413 0.1272 0.065 Uiso 1 1 calc R
C92 C 0.4421(3) 0.3272(3) 0.2084(2) 0.0357(9) Uani 1 1 d .
H92A H 0.3810 0.3321 0.2203 0.043 Uiso 1 1 calc R
H92B H 0.4613 0.2694 0.2355 0.043 Uiso 1 1 calc R
C93 C 0.4614(3) 0.4618(3) 0.2247(3) 0.0478(12) Uani 1 1 d .
H93 H 0.4167 0.4932 0.1954 0.057 Uiso 1 1 calc R
C94 C 0.5125(3) 0.4873(3) 0.2627(3) 0.0494(12) Uani 1 1 d .
H94 H 0.5110 0.5404 0.2659 0.059 Uiso 1 1 calc R
C95 C 0.5518(3) 0.3545(3) 0.2813(2) 0.0376(10) Uani 1 1 d .
C96 C 0.6274(3) 0.4274(3) 0.3506(3) 0.0587(15) Uani 1 1 d .
H96A H 0.5955 0.4232 0.3981 0.070 Uiso 1 1 calc R
H96B H 0.6524 0.4821 0.3299 0.070 Uiso 1 1 calc R
C97 C 0.6973(3) 0.3620(3) 0.3680(3) 0.0577(15) Uani 1 1 d .
C98 C 0.6964(4) 0.2942(3) 0.4359(4) 0.0616(17) Uani 1 1 d .
C99 C 0.6303(4) 0.2815(3) 0.4918(4) 0.0717(19) Uani 1 1 d .
H99 H 0.5846 0.3211 0.4841 0.086 Uiso 1 1 calc R
C100 C 0.6307(5) 0.2135(4) 0.5566(4) 0.082(2) Uani 1 1 d .
H100 H 0.5861 0.2060 0.5939 0.099 Uiso 1 1 calc R
C101 C 0.6989(6) 0.1541(4) 0.5675(5) 0.100(3) Uani 1 1 d .
H101 H 0.6985 0.1063 0.6122 0.120 Uiso 1 1 calc R
C102 C 0.7636(5) 0.1634(4) 0.5170(5) 0.093(3) Uani 1 1 d .
H102 H 0.8082 0.1226 0.5263 0.112 Uiso 1 1 calc R
C103 C 0.7658(5) 0.2338(3) 0.4497(4) 0.074(2) Uani 1 1 d .
C104 C 0.8318(4) 0.2439(4) 0.3958(5) 0.089(3) Uani 1 1 d .
H104 H 0.8762 0.2029 0.4049 0.107 Uiso 1 1 calc R
C105 C 0.8350(4) 0.3115(4) 0.3294(5) 0.080(2) Uani 1 1 d .
C106 C 0.9052(4) 0.3228(6) 0.2739(6) 0.107(4) Uani 1 1 d .
H106 H 0.9511 0.2834 0.2828 0.129 Uiso 1 1 calc R
C107 C 0.9043(6) 0.3900(7) 0.2094(6) 0.115(3) Uani 1 1 d .
H107 H 0.9505 0.3973 0.1736 0.138 Uiso 1 1 calc R
C108 C 0.8389(5) 0.4476(5) 0.1943(5) 0.095(2) Uani 1 1 d .
H108 H 0.8405 0.4939 0.1485 0.114 Uiso 1 1 calc R
C109 C 0.7719(4) 0.4395(4) 0.2439(4) 0.0789(19) Uani 1 1 d .
H109 H 0.7268 0.4799 0.2316 0.095 Uiso 1 1 calc R
C110 C 0.7670(4) 0.3720(4) 0.3141(4) 0.0659(17) Uani 1 1 d .
N9 N 0.2861(6) 0.3045(7) 0.9188(6) 0.171(4) Uani 1 1 d .
C111 C 0.2390(7) 0.3086(8) 0.8823(9) 0.189(7) Uani 1 1 d .
C112 C 0.1876(6) 0.3238(6) 0.8221(7) 0.160(4) Uani 1 1 d .
H11A H 0.1344 0.2965 0.8408 0.240 Uiso 1 1 calc R
H11B H 0.2161 0.3023 0.7857 0.240 Uiso 1 1 calc R
H11C H 0.1761 0.3833 0.7978 0.240 Uiso 1 1 calc R
P1 P 0.37834(9) 0.35175(9) 0.63514(13) 0.0776(6) Uani 1 1 d .
F1 F 0.3979(4) 0.3679(2) 0.7088(3) 0.166(3) Uani 1 1 d .
F2 F 0.4590(2) 0.2922(2) 0.6432(5) 0.204(4) Uani 1 1 d .
F3 F 0.3553(3) 0.3354(3) 0.5646(3) 0.1308(19) Uani 1 1 d .
F4 F 0.29837(17) 0.41318(17) 0.62572(18) 0.0590(8) Uani 1 1 d .
F5 F 0.4324(2) 0.4280(2) 0.5870(3) 0.1177(18) Uani 1 1 d .
F6 F 0.3237(2) 0.2769(2) 0.6853(3) 0.0996(13) Uani 1 1 d .
P2 P 0.0000 0.0000 0.5000 0.0447(4) Uani 1 2 d S
F7 F 0.09669(17) 0.0194(2) 0.47896(18) 0.0685(9) Uani 1 1 d .
F8 F 0.0042(2) 0.0251(2) 0.57153(18) 0.0676(9) Uani 1 1 d .
F9 F -0.02441(19) 0.09266(18) 0.44829(19) 0.0681(9) Uani 1 1 d .
P3 P 0.9566(3) 0.4749(4) 0.9359(3) 0.1176(17) Uani 0.50 1 d P
F10 F 0.8612(8) 0.5184(8) 0.9542(8) 0.175(5) Uani 0.50 1 d PU
F11 F 0.9140(8) 0.3967(6) 0.9394(6) 0.149(4) Uani 0.50 1 d PU
F12 F 0.9625(9) 0.4428(10) 1.0224(8) 0.194(5) Uani 0.50 1 d PU
F13 F 0.9971(11) 0.5566(11) 0.9300(10) 0.225(7) Uani 0.50 1 d PU
F14 F 0.9420(7) 0.5178(7) 0.8497(7) 0.159(4) Uani 0.50 1 d PU
F15 F 1.0307(9) 0.4112(10) 0.9181(9) 0.217(6) Uani 0.50 1 d PU
N10 N 0.0118(6) 0.2129(6) 0.1606(6) 0.071(3) Uani 0.50 1 d PDU
C113 C 0.0814(7) 0.2989(8) 0.0291(6) 0.079(4) Uani 0.50 1 d PDU
H11D H 0.0359 0.3244 -0.0049 0.119 Uiso 0.50 1 calc PR
H11E H 0.1204 0.2671 0.0070 0.119 Uiso 0.50 1 calc PR
H11F H 0.1117 0.3419 0.0366 0.119 Uiso 0.50 1 calc PR
C114 C 0.0446(12) 0.2419(12) 0.1043(8) 0.143(8) Uani 0.50 1 d PDU

loop_
_atom_site_aniso_label
_atom_site_aniso_U_11
_atom_site_aniso_U_22
_atom_site_aniso_U_33
_atom_site_aniso_U_23
_atom_site_aniso_U_13
_atom_site_aniso_U_12
Ag1 0.03818(19) 0.02719(16) 0.03331(18) -0.01286(13) -0.00960(13) 0.00676(13)
Ag2 0.03072(18) 0.03568(18) 0.03707(19) -0.01754(14) -0.00603(13) 0.00235(13)
O1 0.093(3) 0.047(2) 0.040(2) -0.0185(16) -0.0107(18) 0.0164(19)
O2 0.0496(18) 0.0358(16) 0.0382(17) -0.0118(14) -0.0169(14) 0.0098(14)
O3 0.0509(19) 0.0297(16) 0.056(2) -0.0138(15) 0.0173(15) 0.0023(14)
O4 0.0335(15) 0.0296(14) 0.0348(16) -0.0042(12) -0.0102(12) 0.0053(12)
N1 0.0342(19) 0.0310(18) 0.036(2) -0.0081(15) -0.0142(15) 0.0035(15)
N2 0.0325(19) 0.042(2) 0.039(2) -0.0232(17) -0.0075(15) 0.0035(15)
N3 0.0322(19) 0.048(2) 0.039(2) -0.0229(18) -0.0066(15) 0.0061(16)
N4 0.036(2) 0.044(2) 0.045(2) -0.0274(18) -0.0123(16) 0.0120(16)
N5 0.0284(18) 0.0332(18) 0.0340(19) -0.0141(15) -0.0012(14) -0.0041(14)
N6 0.0311(18) 0.0306(18) 0.041(2) -0.0151(16) 0.0025(15) 0.0004(14)
N7 0.043(2) 0.0314(18) 0.0316(19) -0.0118(15) -0.0088(15) 0.0092(15)
N8 0.053(2) 0.035(2) 0.045(2) -0.0208(17) -0.0216(18) 0.0183(17)
C1 0.035(2) 0.054(3) 0.031(2) -0.010(2) -0.0005(18) -0.012(2)
C2 0.039(3) 0.090(4) 0.038(3) -0.029(3) 0.004(2) -0.013(3)
C3 0.055(3) 0.112(5) 0.059(4) -0.055(4) 0.011(3) -0.012(3)
C4 0.047(3) 0.092(4) 0.063(4) -0.042(3) 0.009(3) -0.001(3)
C5 0.043(3) 0.071(3) 0.041(3) -0.014(3) -0.001(2) -0.003(2)
C6 0.038(2) 0.049(3) 0.030(2) -0.004(2) -0.0016(18) -0.007(2)
C7 0.043(3) 0.048(3) 0.040(3) -0.005(2) -0.017(2) -0.006(2)
C8 0.049(3) 0.036(2) 0.043(3) -0.002(2) -0.012(2) -0.011(2)
C9 0.065(3) 0.043(3) 0.069(4) -0.016(3) -0.028(3) -0.007(3)
C10 0.084(4) 0.041(3) 0.101(5) -0.030(3) -0.026(4) -0.008(3)
C11 0.064(4) 0.033(3) 0.106(5) -0.022(3) -0.025(3) -0.003(2)
C12 0.054(3) 0.029(2) 0.074(4) -0.001(2) -0.025(3) -0.006(2)
C13 0.044(3) 0.032(2) 0.046(3) 0.001(2) -0.014(2) -0.010(2)
C14 0.039(2) 0.047(3) 0.030(2) 0.000(2) -0.0071(18) -0.015(2)
C15 0.043(3) 0.052(3) 0.033(2) 0.001(2) -0.011(2) -0.013(2)
C16 0.047(3) 0.034(2) 0.060(3) -0.015(2) -0.027(2) 0.011(2)
C17 0.037(3) 0.047(3) 0.065(3) -0.030(3) -0.022(2) 0.016(2)
C18 0.030(2) 0.028(2) 0.033(2) -0.0174(17) -0.0064(16) 0.0020(16)
C19 0.032(2) 0.065(3) 0.043(3) -0.031(2) 0.0009(19) -0.006(2)
C20 0.029(2) 0.063(3) 0.043(3) -0.034(2) -0.0093(19) 0.012(2)
C21 0.030(2) 0.077(4) 0.060(3) -0.046(3) -0.002(2) 0.000(2)
C22 0.039(3) 0.088(4) 0.071(4) -0.060(4) -0.008(3) 0.009(3)
C23 0.046(3) 0.089(4) 0.071(4) -0.061(4) -0.028(3) 0.031(3)
C24 0.059(3) 0.070(3) 0.043(3) -0.034(3) -0.027(2) 0.041(3)
C25 0.049(3) 0.055(3) 0.048(3) -0.031(2) -0.017(2) 0.026(2)
C26 0.063(4) 0.124(6) 0.109(6) -0.092(5) -0.004(4) -0.009(4)
C27 0.207(9) 0.065(4) 0.063(4) -0.036(4) -0.059(5) 0.067(5)
C28 0.084(4) 0.073(4) 0.040(3) -0.030(3) -0.023(3) 0.044(3)
C29 0.058(3) 0.040(2) 0.041(3) -0.024(2) -0.020(2) 0.018(2)
C30 0.059(3) 0.043(3) 0.040(3) -0.021(2) -0.020(2) 0.015(2)
C31 0.048(3) 0.039(2) 0.045(3) -0.019(2) -0.022(2) 0.005(2)
C32 0.035(2) 0.042(2) 0.048(3) -0.021(2) -0.014(2) 0.0042(19)
C33 0.041(2) 0.037(2) 0.037(2) -0.0134(19) -0.0134(19) -0.0014(19)
C34 0.048(3) 0.030(2) 0.033(2) -0.0131(18) -0.0175(19) 0.0089(19)
C35 0.053(3) 0.056(3) 0.050(3) -0.023(2) -0.026(2) 0.016(2)
C36 0.069(3) 0.036(2) 0.048(3) -0.005(2) -0.016(2) 0.008(2)
C37 0.033(2) 0.052(3) 0.043(3) -0.017(2) -0.0081(19) 0.001(2)
C38 0.034(2) 0.057(3) 0.055(3) -0.030(2) -0.013(2) 0.016(2)
C39 0.041(3) 0.052(3) 0.055(3) -0.032(2) -0.011(2) 0.018(2)
C40 0.031(2) 0.049(3) 0.038(2) -0.023(2) -0.0066(18) 0.0087(19)
C41 0.039(2) 0.047(3) 0.052(3) -0.031(2) -0.018(2) 0.013(2)
C42 0.036(2) 0.046(3) 0.050(3) -0.028(2) -0.018(2) 0.010(2)
C43 0.041(3) 0.049(3) 0.050(3) -0.030(2) -0.023(2) 0.018(2)
C44 0.048(3) 0.051(3) 0.051(3) -0.031(2) -0.026(2) 0.022(2)
C45 0.065(3) 0.059(3) 0.051(3) -0.035(3) -0.028(3) 0.032(3)
C46 0.060(3) 0.081(4) 0.053(3) -0.042(3) -0.019(3) 0.030(3)
C47 0.052(3) 0.074(4) 0.048(3) -0.032(3) -0.012(2) 0.012(3)
C48 0.040(3) 0.058(3) 0.048(3) -0.031(2) -0.015(2) 0.010(2)
C49 0.044(3) 0.055(3) 0.049(3) -0.025(2) -0.009(2) 0.002(2)
C50 0.036(2) 0.050(3) 0.063(3) -0.035(3) -0.013(2) 0.008(2)
C51 0.048(3) 0.043(3) 0.074(4) -0.030(3) -0.010(3) -0.001(2)
C52 0.046(3) 0.051(3) 0.093(4) -0.047(3) -0.007(3) 0.004(2)
C53 0.040(3) 0.060(3) 0.083(4) -0.050(3) 0.000(3) 0.004(2)
C54 0.039(3) 0.052(3) 0.064(3) -0.036(3) -0.004(2) 0.001(2)
C55 0.033(2) 0.043(3) 0.058(3) -0.031(2) -0.014(2) 0.0093(19)
C56 0.033(2) 0.038(2) 0.033(2) -0.0172(19) 0.0048(17) -0.0097(18)
C57 0.036(2) 0.040(2) 0.042(3) -0.018(2) -0.0015(19) -0.0056(19)
C58 0.046(3) 0.044(3) 0.053(3) -0.029(2) 0.007(2) -0.006(2)
C59 0.058(3) 0.049(3) 0.051(3) -0.034(2) 0.002(2) -0.011(2)
C60 0.043(3) 0.051(3) 0.042(3) -0.025(2) 0.002(2) -0.014(2)
C61 0.034(2) 0.043(2) 0.036(2) -0.019(2) 0.0026(18) -0.0100(19)
C62 0.034(2) 0.047(3) 0.040(3) -0.020(2) -0.0006(18) -0.0101(19)
C63 0.034(2) 0.042(2) 0.039(2) -0.017(2) 0.0042(18) -0.0085(19)
C64 0.039(3) 0.047(3) 0.056(3) -0.019(2) -0.001(2) 0.001(2)
C65 0.046(3) 0.047(3) 0.078(4) -0.030(3) 0.008(3) 0.005(2)
C66 0.055(3) 0.049(3) 0.070(4) -0.035(3) 0.011(3) -0.008(2)
C67 0.039(3) 0.048(3) 0.056(3) -0.030(2) 0.006(2) -0.011(2)
C68 0.032(2) 0.039(2) 0.039(2) -0.020(2) 0.0061(18) -0.0090(18)
C69 0.033(2) 0.036(2) 0.031(2) -0.0157(18) 0.0045(17) -0.0129(17)
C70 0.033(2) 0.042(2) 0.032(2) -0.0175(19) 0.0033(17) -0.0107(18)
C71 0.033(2) 0.033(2) 0.047(3) -0.015(2) -0.0086(19) -0.0008(18)
C72 0.033(2) 0.033(2) 0.053(3) -0.017(2) -0.003(2) 0.0057(18)
C73 0.029(2) 0.033(2) 0.035(2) -0.0176(18) 0.0005(17) -0.0046(17)
C74 0.042(3) 0.033(2) 0.046(3) -0.014(2) 0.015(2) -0.0035(19)
C75 0.041(2) 0.030(2) 0.041(3) -0.0131(19) 0.0088(19) 0.0070(18)
C76 0.047(3) 0.032(2) 0.043(3) -0.014(2) 0.009(2) 0.0056(19)
C77 0.050(3) 0.030(2) 0.048(3) -0.014(2) 0.003(2) 0.009(2)
C78 0.054(3) 0.039(2) 0.042(3) -0.016(2) -0.001(2) 0.016(2)
C79 0.050(3) 0.028(2) 0.041(3) -0.0066(19) 0.003(2) 0.017(2)
C80 0.041(2) 0.028(2) 0.044(3) -0.0078(19) 0.009(2) 0.0096(18)
C81 0.069(3) 0.039(3) 0.061(3) -0.024(2) 0.007(3) -0.001(2)
C82 0.047(3) 0.050(3) 0.068(4) -0.014(3) 0.022(3) -0.003(2)
C83 0.063(3) 0.040(3) 0.034(3) -0.006(2) 0.005(2) 0.018(2)
C84 0.039(2) 0.029(2) 0.031(2) -0.0064(18) -0.0012(17) 0.0080(18)
C85 0.048(3) 0.033(2) 0.026(2) -0.0091(18) -0.0027(18) 0.0069(19)
C86 0.037(2) 0.027(2) 0.035(2) -0.0094(18) -0.0072(18) 0.0053(17)
C87 0.031(2) 0.028(2) 0.036(2) -0.0117(18) -0.0017(17) 0.0034(16)
C88 0.030(2) 0.029(2) 0.027(2) -0.0059(17) -0.0020(16) -0.0028(16)
C89 0.031(2) 0.0254(19) 0.031(2) -0.0056(17) -0.0049(16) 0.0017(16)
C90 0.053(3) 0.039(2) 0.039(3) -0.012(2) -0.011(2) 0.019(2)
C91 0.051(3) 0.029(2) 0.042(3) -0.0017(19) -0.009(2) 0.002(2)
C92 0.034(2) 0.037(2) 0.034(2) -0.0104(19) -0.0056(18) 0.0016(18)
C93 0.057(3) 0.035(2) 0.052(3) -0.017(2) -0.018(2) 0.018(2)
C94 0.060(3) 0.031(2) 0.060(3) -0.022(2) -0.020(2) 0.019(2)
C95 0.049(3) 0.033(2) 0.034(2) -0.0165(19) -0.0113(19) 0.0132(19)
C96 0.073(4) 0.044(3) 0.075(4) -0.038(3) -0.041(3) 0.024(3)
C97 0.065(3) 0.046(3) 0.083(4) -0.045(3) -0.044(3) 0.021(3)
C98 0.081(4) 0.047(3) 0.077(4) -0.042(3) -0.053(3) 0.024(3)
C99 0.095(5) 0.053(3) 0.085(5) -0.040(3) -0.057(4) 0.018(3)
C100 0.106(5) 0.072(4) 0.080(5) -0.033(4) -0.054(4) -0.001(4)
C101 0.144(7) 0.053(4) 0.116(7) -0.030(4) -0.104(6) 0.014(5)
C102 0.118(6) 0.061(4) 0.128(7) -0.057(5) -0.091(6) 0.039(4)
C103 0.094(5) 0.048(3) 0.103(5) -0.049(4) -0.073(4) 0.030(3)
C104 0.081(5) 0.082(5) 0.151(7) -0.092(5) -0.082(5) 0.046(4)
C105 0.063(4) 0.083(5) 0.138(6) -0.086(5) -0.058(4) 0.027(3)
C106 0.044(4) 0.156(8) 0.200(10) -0.152(8) -0.046(5) 0.020(5)
C107 0.078(6) 0.163(9) 0.153(9) -0.111(8) -0.027(6) -0.009(6)
C108 0.077(5) 0.119(6) 0.117(7) -0.072(6) -0.017(5) -0.014(5)
C109 0.073(4) 0.082(5) 0.104(6) -0.054(4) -0.035(4) 0.002(4)
C110 0.064(4) 0.067(4) 0.096(5) -0.061(4) -0.043(3) 0.017(3)
N9 0.111(7) 0.231(11) 0.169(10) -0.071(9) -0.006(6) -0.008(7)
C111 0.112(8) 0.177(11) 0.254(16) -0.033(10) -0.122(10) 0.003(7)
C112 0.123(8) 0.137(9) 0.215(13) -0.051(9) -0.039(8) -0.023(7)
P1 0.0457(8) 0.0448(8) 0.1618(19) -0.0571(10) -0.0337(10) 0.0090(6)
F1 0.255(6) 0.051(2) 0.198(5) -0.023(3) -0.180(5) 0.006(3)
F2 0.055(2) 0.059(2) 0.518(12) -0.122(5) -0.066(4) 0.019(2)
F3 0.110(3) 0.164(4) 0.186(5) -0.148(4) 0.039(3) -0.035(3)
F4 0.0468(16) 0.0506(17) 0.082(2) -0.0273(16) -0.0091(14) 0.0069(13)
F5 0.0449(19) 0.070(2) 0.255(6) -0.084(3) 0.016(3) -0.0049(17)
F6 0.102(3) 0.0442(19) 0.152(4) -0.031(2) -0.032(3) -0.0022(19)
P2 0.0389(9) 0.0447(10) 0.0590(11) -0.0284(9) -0.0187(8) 0.0111(7)
F7 0.0415(16) 0.087(2) 0.073(2) -0.0219(18) -0.0199(15) 0.0001(15)
F8 0.076(2) 0.074(2) 0.072(2) -0.0469(18) -0.0184(17) 0.0041(17)
F9 0.0651(19) 0.0517(18) 0.086(2) -0.0228(17) -0.0292(17) 0.0171(15)
P3 0.131(4) 0.148(4) 0.078(3) -0.039(3) 0.009(3) -0.064(4)
F10 0.154(8) 0.159(8) 0.190(9) -0.042(7) 0.014(7) -0.018(7)
F11 0.199(8) 0.112(6) 0.139(7) -0.045(6) 0.003(6) -0.054(6)
F12 0.175(8) 0.259(10) 0.120(8) -0.021(7) -0.029(7) -0.065(8)
F13 0.232(10) 0.264(11) 0.211(10) -0.102(8) -0.021(8) -0.133(8)
F14 0.159(7) 0.150(7) 0.142(8) -0.012(6) -0.031(6) -0.039(6)
F15 0.160(8) 0.276(10) 0.203(9) -0.097(8) 0.050(7) 0.055(7)
N10 0.058(5) 0.065(5) 0.094(7) -0.032(5) -0.018(5) 0.004(4)
C113 0.060(6) 0.109(8) 0.074(7) -0.037(6) -0.006(5) -0.016(6)
C114 0.135(11) 0.146(11) 0.160(11) -0.066(9) -0.038(9) 0.005(8)

loop_
_atom_type_symbol
_atom_type_description
_atom_type_scat_dispersion_real
_atom_type_scat_dispersion_imag
_atom_type_scat_source
C C 0.0033 0.0016 'International Tables Vol C Tables 4.2.6.8 and 6.1.1.4'
H H 0.0000 0.0000 'International Tables Vol C Tables 4.2.6.8 and 6.1.1.4'
N N 0.0061 0.0033 'International Tables Vol C Tables 4.2.6.8 and 6.1.1.4'
O O 0.0106 0.0060 'International Tables Vol C Tables 4.2.6.8 and 6.1.1.4'
F F 0.0171 0.0103 'International Tables Vol C Tables 4.2.6.8 and 6.1.1.4'
P P 0.1023 0.0942 'International Tables Vol C Tables 4.2.6.8 and 6.1.1.4'
Ag Ag -0.8971 1.1015 'International Tables Vol C Tables 4.2.6.8 and 6.1.1.4'

loop_
_geom_angle_atom_site_label_1
_geom_angle_atom_site_label_2
_geom_angle_atom_site_label_3
_geom_angle
_geom_angle_site_symmetry_1
_geom_angle_site_symmetry_3
C95 Ag1 C18 174.49(15) . .
C73 Ag2 C40 173.50(16) . .
C25 O1 C27 113.4(5) . .
C34 O2 C36 111.5(3) . .
C80 O3 C82 113.2(3) . .
C89 O4 C91 113.3(3) . .
C18 N1 C16 111.3(4) . .
C18 N1 C15 124.4(3) . .
C16 N1 C15 124.3(4) . .
C18 N2 C17 111.3(4) . .
C18 N2 C19 123.3(3) . .
C17 N2 C19 125.4(4) . .
C40 N3 C38 110.9(4) . .
C40 N3 C37 125.0(4) . .
C38 N3 C37 123.5(3) . .
C40 N4 C39 111.0(4) . .
C40 N4 C41 124.5(3) . .
C39 N4 C41 124.5(4) . .
C73 N5 C71 111.6(3) . .
C73 N5 C70 125.6(3) . .
C71 N5 C70 122.8(3) . .
C73 N6 C72 111.0(4) . .
C73 N6 C74 124.7(3) . .
C72 N6 C74 124.0(3) . .
C95 N7 C93 111.3(4) . .
C95 N7 C92 123.6(3) . .
C93 N7 C92 124.9(3) . .
C95 N8 C94 111.4(4) . .
C95 N8 C96 127.5(3) . .
C94 N8 C96 120.5(4) . .
C14 C1 C2 124.3(4) . .
C14 C1 C6 118.8(4) . .
C2 C1 C6 116.9(4) . .
C3 C2 C1 122.0(5) . .
C3 C2 H2 119.0 . .
C1 C2 H2 119.0 . .
C2 C3 C4 120.7(5) . .
C2 C3 H3 119.7 . .
C4 C3 H3 119.7 . .
C5 C4 C3 119.6(5) . .
C5 C4 H4 120.2 . .
C3 C4 H4 120.2 . .
C4 C5 C6 122.1(5) . .
C4 C5 H5 118.9 . .
C6 C5 H5 118.9 . .
C7 C6 C5 121.9(4) . .
C7 C6 C1 119.4(4) . .
C5 C6 C1 118.7(4) . .
C8 C7 C6 122.2(4) . .
C8 C7 H7 118.9 . .
C6 C7 H7 118.9 . .
C7 C8 C9 121.1(4) . .
C7 C8 C13 119.0(4) . .
C9 C8 C13 119.9(5) . .
C10 C9 C8 120.3(5) . .
C10 C9 H9 119.8 . .
C8 C9 H9 119.8 . .
C9 C10 C11 120.4(6) . .
C9 C10 H10 119.8 . .
C11 C10 H10 119.8 . .
C12 C11 C10 121.1(5) . .
C12 C11 H11 119.5 . .
C10 C11 H11 119.5 . .
C11 C12 C13 121.5(5) . .
C11 C12 H12 119.2 . .
C13 C12 H12 119.2 . .
C14 C13 C8 120.2(4) . .
C14 C13 C12 123.1(4) . .
C8 C13 C12 116.7(4) . .
C13 C14 C1 120.4(4) . .
C13 C14 C15 119.5(4) . .
C1 C14 C15 120.0(4) . .
N1 C15 C14 111.6(4) . .
N1 C15 H15A 109.3 . .
C14 C15 H15A 109.3 . .
N1 C15 H15B 109.3 . .
C14 C15 H15B 109.3 . .
H15A C15 H15B 108.0 . .
C17 C16 N1 107.1(4) . .
C17 C16 H16 126.5 . .
N1 C16 H16 126.5 . .
C16 C17 N2 106.4(4) . .
C16 C17 H17 126.8 . .
N2 C17 H17 126.8 . .
N2 C18 N1 104.0(3) . .
N2 C18 Ag1 127.5(3) . .
N1 C18 Ag1 126.7(3) . .
N2 C19 C20 113.3(4) . .
N2 C19 H19A 108.9 . .
C20 C19 H19A 108.9 . .
N2 C19 H19B 108.9 . .
C20 C19 H19B 108.9 . .
H19A C19 H19B 107.7 . .
C21 C20 C25 119.6(4) . .
C21 C20 C19 123.4(4) . .
C25 C20 C19 116.9(4) . .
C20 C21 C22 120.6(5) . .
C20 C21 H21 119.7 . .
C22 C21 H21 119.7 . .
C23 C22 C21 118.1(5) . .
C23 C22 C26 121.3(5) . .
C21 C22 C26 120.5(6) . .
C22 C23 C24 123.0(5) . .
C22 C23 H23 118.5 . .
C24 C23 H23 118.5 . .
C25 C24 C23 116.9(5) . .
C25 C24 C28 121.5(5) . .
C23 C24 C28 121.5(5) . .
O1 C25 C20 118.1(4) . .
O1 C25 C24 120.1(5) . .
C20 C25 C24 121.7(5) . .
C22 C26 H26A 109.5 . .
C22 C26 H26B 109.5 . .
H26A C26 H26B 109.5 . .
C22 C26 H26C 109.5 . .
H26A C26 H26C 109.5 . .
H26B C26 H26C 109.5 . .
O1 C27 H27A 109.5 . .
O1 C27 H27B 109.5 . .
H27A C27 H27B 109.5 . .
O1 C27 H27C 109.5 . .
H27A C27 H27C 109.5 . .
H27B C27 H27C 109.5 . .
C24 C28 C29 113.2(4) . .
C24 C28 H28A 108.9 . .
C29 C28 H28A 108.9 . .
C24 C28 H28B 108.9 . .
C29 C28 H28B 108.9 . .
H28A C28 H28B 107.7 . .
C34 C29 C30 117.8(4) . .
C34 C29 C28 120.0(4) . .
C30 C29 C28 122.3(4) . .
C31 C30 C29 122.3(4) . .
C31 C30 H30 118.9 . .
C29 C30 H30 118.9 . .
C30 C31 C32 118.0(4) . .
C30 C31 C35 120.2(4) . .
C32 C31 C35 121.8(4) . .
C31 C32 C33 121.8(4) . .
C31 C32 H32 119.1 . .
C33 C32 H32 119.1 . .
C34 C33 C32 118.2(4) . .
C34 C33 C37 120.8(4) . .
C32 C33 C37 120.9(4) . .
C29 C34 O2 120.3(4) . .
C29 C34 C33 121.8(4) . .
O2 C34 C33 117.8(4) . .
C31 C35 H35A 109.5 . .
C31 C35 H35B 109.5 . .
H35A C35 H35B 109.5 . .
C31 C35 H35C 109.5 . .
H35A C35 H35C 109.5 . .
H35B C35 H35C 109.5 . .
O2 C36 H36A 109.5 . .
O2 C36 H36B 109.5 . .
H36A C36 H36B 109.5 . .
O2 C36 H36C 109.5 . .
H36A C36 H36C 109.5 . .
H36B C36 H36C 109.5 . .
N3 C37 C33 110.1(4) . .
N3 C37 H37A 109.6 . .
C33 C37 H37A 109.6 . .
N3 C37 H37B 109.6 . .
C33 C37 H37B 109.6 . .
H37A C37 H37B 108.2 . .
C39 C38 N3 107.2(4) . .
C39 C38 H38 126.4 . .
N3 C38 H38 126.4 . .
C38 C39 N4 106.6(4) . .
C38 C39 H39 126.7 . .
N4 C39 H39 126.7 . .
N4 C40 N3 104.4(3) . .
N4 C40 Ag2 126.9(3) . .
N3 C40 Ag2 128.7(3) . .
N4 C41 C42 112.2(4) . .
N4 C41 H41A 109.2 . .
C42 C41 H41A 109.2 . .
N4 C41 H41B 109.2 . .
C42 C41 H41B 109.2 . .
H41A C41 H41B 107.9 . .
C55 C42 C43 119.7(5) . .
C55 C42 C41 120.6(4) . .
C43 C42 C41 119.7(4) . .
C48 C43 C42 119.6(4) . .
C48 C43 C44 118.2(4) . .
C42 C43 C44 122.2(5) . .
C45 C44 C43 120.7(5) . .
C45 C44 H44 119.7 . .
C43 C44 H44 119.7 . .
C44 C45 C46 120.7(5) . .
C44 C45 H45 119.7 . .
C46 C45 H45 119.7 . .
C47 C46 C45 120.6(5) . .
C47 C46 H46 119.7 . .
C45 C46 H46 119.7 . .
C46 C47 C48 120.8(6) . .
C46 C47 H47 119.6 . .
C48 C47 H47 119.6 . .
C49 C48 C43 119.9(4) . .
C49 C48 C47 121.1(5) . .
C43 C48 C47 119.0(4) . .
C48 C49 C50 121.8(5) . .
C48 C49 H49 119.1 . .
C50 C49 H49 119.1 . .
C49 C50 C55 119.1(4) . .
C49 C50 C51 121.4(5) . .
C55 C50 C51 119.4(4) . .
C52 C51 C50 121.3(5) . .
C52 C51 H51 119.3 . .
C50 C51 H51 119.3 . .
C51 C52 C53 119.4(5) . .
C51 C52 H52 120.3 . .
C53 C52 H52 120.3 . .
C54 C53 C52 121.4(5) . .
C54 C53 H53 119.3 . .
C52 C53 H53 119.3 . .
C53 C54 C55 121.4(5) . .
C53 C54 H54 119.3 . .
C55 C54 H54 119.3 . .
C42 C55 C50 119.8(4) . .
C42 C55 C54 123.1(5) . .
C50 C55 C54 117.1(4) . .
C69 C56 C57 123.6(4) . .
C69 C56 C61 119.5(4) . .
C57 C56 C61 116.9(4) . .
C58 C57 C56 121.7(4) . .
C58 C57 H57 119.1 . .
C56 C57 H57 119.1 . .
C57 C58 C59 120.5(4) . .
C57 C58 H58 119.7 . .
C59 C58 H58 119.7 . .
C60 C59 C58 120.2(4) . .
C60 C59 H59 119.9 . .
C58 C59 H59 119.9 . .
C59 C60 C61 121.5(4) . .
C59 C60 H60 119.2 . .
C61 C60 H60 119.2 . .
C62 C61 C60 121.6(4) . .
C62 C61 C56 119.3(4) . .
C60 C61 C56 119.1(4) . .
C61 C62 C63 122.0(4) . .
C61 C62 H62 119.0 . .
C63 C62 H62 119.0 . .
C62 C63 C64 121.2(4) . .
C62 C63 C68 119.5(4) . .
C64 C63 C68 119.3(4) . .
C65 C64 C63 121.5(4) . .
C65 C64 H64 119.2 . .
C63 C64 H64 119.2 . .
C64 C65 C66 120.2(4) . .
C64 C65 H65 119.9 . .
C66 C65 H65 119.9 . .
C67 C66 C65 120.6(5) . .
C67 C66 H66 119.7 . .
C65 C66 H66 119.7 . .
C66 C67 C68 121.8(4) . .
C66 C67 H67 119.1 . .
C68 C67 H67 119.1 . .
C69 C68 C67 124.5(4) . .
C69 C68 C63 118.9(4) . .
C67 C68 C63 116.6(4) . .
C56 C69 C68 120.8(4) . .
C56 C69 C70 119.0(4) . .
C68 C69 C70 120.1(4) . .
N5 C70 C69 113.5(3) . .
N5 C70 H70A 108.9 . .
C69 C70 H70A 108.9 . .
N5 C70 H70B 108.9 . .
C69 C70 H70B 108.9 . .
H70A C70 H70B 107.7 . .
C72 C71 N5 106.2(4) . .
C72 C71 H71 126.9 . .
N5 C71 H71 126.9 . .
C71 C72 N6 107.3(4) . .
C71 C72 H72 126.4 . .
N6 C72 H72 126.4 . .
N5 C73 N6 103.9(3) . .
N5 C73 Ag2 128.0(3) . .
N6 C73 Ag2 127.9(3) . .
N6 C74 C75 112.5(3) . .
N6 C74 H74A 109.1 . .
C75 C74 H74A 109.1 . .
N6 C74 H74B 109.1 . .
C75 C74 H74B 109.1 . .
H74A C74 H74B 107.8 . .
C76 C75 C80 118.9(4) . .
C76 C75 C74 122.1(4) . .
C80 C75 C74 118.9(4) . .
C75 C76 C77 121.4(4) . .
C75 C76 H76 119.3 . .
C77 C76 H76 119.3 . .
C78 C77 C76 118.0(4) . .
C78 C77 C81 121.3(4) . .
C76 C77 C81 120.7(4) . .
C77 C78 C79 122.5(4) . .
C77 C78 H78 118.7 . .
C79 C78 H78 118.7 . .
C80 C79 C78 117.5(4) . .
C80 C79 C83 122.7(4) . .
C78 C79 C83 119.8(4) . .
C79 C80 C75 121.6(4) . .
C79 C80 O3 120.6(4) . .
C75 C80 O3 117.6(4) . .
C77 C81 H81A 109.5 . .
C77 C81 H81B 109.5 . .
H81A C81 H81B 109.5 . .
C77 C81 H81C 109.5 . .
H81A C81 H81C 109.5 . .
H81B C81 H81C 109.5 . .
O3 C82 H82A 109.5 . .
O3 C82 H82B 109.5 . .
H82A C82 H82B 109.5 . .
O3 C82 H82C 109.5 . .
H82A C82 H82C 109.5 . .
H82B C82 H82C 109.5 . .
C79 C83 C84 115.6(3) . .
C79 C83 H83A 108.4 . .
C84 C83 H83A 108.4 . .
C79 C83 H83B 108.4 . .
C84 C83 H83B 108.4 . .
H83A C83 H83B 107.4 . .
C89 C84 C85 118.2(4) . .
C89 C84 C83 119.6(3) . .
C85 C84 C83 122.2(4) . .
C86 C85 C84 121.7(4) . .
C86 C85 H85 119.2 . .
C84 C85 H85 119.2 . .
C87 C86 C85 118.5(4) . .
C87 C86 C90 121.1(4) . .
C85 C86 C90 120.4(4) . .
C86 C87 C88 121.6(4) . .
C86 C87 H87 119.2 . .
C88 C87 H87 119.2 . .
C89 C88 C87 118.6(4) . .
C89 C88 C92 120.9(3) . .
C87 C88 C92 120.4(4) . .
C84 C89 C88 121.4(3) . .
C84 C89 O4 119.9(3) . .
C88 C89 O4 118.7(3) . .
C86 C90 H90A 109.5 . .
C86 C90 H90B 109.5 . .
H90A C90 H90B 109.5 . .
C86 C90 H90C 109.5 . .
H90A C90 H90C 109.5 . .
H90B C90 H90C 109.5 . .
O4 C91 H91A 109.5 . .
O4 C91 H91B 109.5 . .
H91A C91 H91B 109.5 . .
O4 C91 H91C 109.5 . .
H91A C91 H91C 109.5 . .
H91B C91 H91C 109.5 . .
N7 C92 C88 114.0(3) . .
N7 C92 H92A 108.7 . .
C88 C92 H92A 108.7 . .
N7 C92 H92B 108.7 . .
C88 C92 H92B 108.7 . .
H92A C92 H92B 107.6 . .
C94 C93 N7 107.0(4) . .
C94 C93 H93 126.5 . .
N7 C93 H93 126.5 . .
C93 C94 N8 107.0(4) . .
C93 C94 H94 126.5 . .
N8 C94 H94 126.5 . .
N7 C95 N8 103.3(3) . .
N7 C95 Ag1 126.7(3) . .
N8 C95 Ag1 129.6(3) . .
N8 C96 C97 114.1(4) . .
N8 C96 H96A 108.7 . .
C97 C96 H96A 108.7 . .
N8 C96 H96B 108.7 . .
C97 C96 H96B 108.7 . .
H96A C96 H96B 107.6 . .
C98 C97 C110 120.4(5) . .
C98 C97 C96 121.3(6) . .
C110 C97 C96 118.3(5) . .
C97 C98 C99 123.2(5) . .
C97 C98 C103 118.7(7) . .
C99 C98 C103 118.1(6) . .
C100 C99 C98 121.4(6) . .
C100 C99 H99 119.3 . .
C98 C99 H99 119.3 . .
C99 C100 C101 119.1(8) . .
C99 C100 H100 120.4 . .
C101 C100 H100 120.4 . .
C102 C101 C100 122.1(8) . .
C102 C101 H101 119.0 . .
C100 C101 H101 119.0 . .
C101 C102 C103 120.3(7) . .
C101 C102 H102 119.9 . .
C103 C102 H102 119.9 . .
C104 C103 C102 121.2(6) . .
C104 C103 C98 119.8(6) . .
C102 C103 C98 119.0(8) . .
C105 C104 C103 122.3(6) . .
C105 C104 H104 118.9 . .
C103 C104 H104 118.9 . .
C104 C105 C110 119.1(7) . .
C104 C105 C106 122.1(7) . .
C110 C105 C106 118.8(8) . .
C107 C106 C105 119.4(8) . .
C107 C106 H106 120.3 . .
C105 C106 H106 120.3 . .
C106 C107 C108 121.9(10) . .
C106 C107 H107 119.0 . .
C108 C107 H107 119.0 . .
C109 C108 C107 120.9(9) . .
C109 C108 H108 119.6 . .
C107 C108 H108 119.6 . .
C108 C109 C110 121.9(7) . .
C108 C109 H109 119.0 . .
C110 C109 H109 119.0 . .
C109 C110 C105 117.1(7) . .
C109 C110 C97 123.3(5) . .
C105 C110 C97 119.7(7) . .
N9 C111 C112 168.4(18) . .
C111 C112 H11A 109.5 . .
C111 C112 H11B 109.5 . .
H11A C112 H11B 109.5 . .
C111 C112 H11C 109.5 . .
H11A C112 H11C 109.5 . .
H11B C112 H11C 109.5 . .
F3 P1 F2 90.2(3) . .
F3 P1 F6 88.6(3) . .
F2 P1 F6 90.5(2) . .
F3 P1 F5 93.1(3) . .
F2 P1 F5 90.3(2) . .
F6 P1 F5 178.1(3) . .
F3 P1 F4 89.6(2) . .
F2 P1 F4 178.7(3) . .
F6 P1 F4 90.70(19) . .
F5 P1 F4 88.48(18) . .
F3 P1 F1 177.5(3) . .
F2 P1 F1 91.4(3) . .
F6 P1 F1 89.6(3) . .
F5 P1 F1 88.7(3) . .
F4 P1 F1 88.8(2) . .
F7 P2 F7 180.0(2) . 2_556
F7 P2 F8 89.79(17) . .
F7 P2 F8 90.21(17) 2_556 .
F7 P2 F8 90.21(17) . 2_556
F7 P2 F8 89.79(17) 2_556 2_556
F8 P2 F8 180.000(1) . 2_556
F7 P2 F9 88.96(16) . .
F7 P2 F9 91.04(16) 2_556 .
F8 P2 F9 91.40(17) . .
F8 P2 F9 88.60(17) 2_556 .
F7 P2 F9 91.04(16) . 2_556
F7 P2 F9 88.96(16) 2_556 2_556
F8 P2 F9 88.60(17) . 2_556
F8 P2 F9 91.40(17) 2_556 2_556
F9 P2 F9 180.0(3) . 2_556
F11 P3 F12 92.4(8) . .
F11 P3 F14 91.4(7) . .
F12 P3 F14 171.7(9) . .
F11 P3 F13 177.6(10) . .
F12 P3 F13 89.3(8) . .
F14 P3 F13 86.8(8) . .
F11 P3 F15 71.9(8) . .
F12 P3 F15 97.7(9) . .
F14 P3 F15 90.5(8) . .
F13 P3 F15 109.7(10) . .
F11 P3 F10 91.3(7) . .
F12 P3 F10 83.9(8) . .
F14 P3 F10 88.6(7) . .
F13 P3 F10 87.2(9) . .
F15 P3 F10 163.1(8) . .
F13 F12 P3 143.5(15) 2_767 .
F12 F13 P3 120.1(18) 2_767 .
C114 C113 H11D 109.5 . .
C114 C113 H11E 109.5 . .
H11D C113 H11E 109.5 . .
C114 C113 H11F 109.5 . .
H11D C113 H11F 109.5 . .
H11E C113 H11F 109.5 . .
N10 C114 C113 167(2) . .

loop_
_geom_bond_atom_site_label_1
_geom_bond_atom_site_label_2
_geom_bond_distance
_geom_bond_site_symmetry_2
Ag1 C95 2.088(4) .
Ag1 C18 2.094(4) .
Ag2 C73 2.106(4) .
Ag2 C40 2.117(4) .
O1 C25 1.380(6) .
O1 C27 1.442(6) .
O2 C34 1.389(5) .
O2 C36 1.438(5) .
O3 C80 1.397(5) .
O3 C82 1.444(5) .
O4 C89 1.393(4) .
O4 C91 1.433(5) .
N1 C18 1.347(5) .
N1 C16 1.375(5) .
N1 C15 1.467(6) .
N2 C18 1.346(5) .
N2 C17 1.385(5) .
N2 C19 1.449(6) .
N3 C40 1.355(5) .
N3 C38 1.381(6) .
N3 C37 1.464(6) .
N4 C40 1.351(5) .
N4 C39 1.389(5) .
N4 C41 1.459(5) .
N5 C73 1.349(5) .
N5 C71 1.389(5) .
N5 C70 1.478(5) .
N6 C73 1.356(5) .
N6 C72 1.383(5) .
N6 C74 1.456(5) .
N7 C95 1.360(5) .
N7 C93 1.384(5) .
N7 C92 1.467(5) .
N8 C95 1.366(5) .
N8 C94 1.378(5) .
N8 C96 1.486(5) .
C1 C14 1.417(6) .
C1 C2 1.427(7) .
C1 C6 1.443(6) .
C2 C3 1.366(7) .
C2 H2 0.9500 .
C3 C4 1.407(8) .
C3 H3 0.9500 .
C4 C5 1.356(7) .
C4 H4 0.9500 .
C5 C6 1.424(7) .
C5 H5 0.9500 .
C6 C7 1.389(6) .
C7 C8 1.389(6) .
C7 H7 0.9500 .
C8 C9 1.426(7) .
C8 C13 1.429(6) .
C9 C10 1.366(7) .
C9 H9 0.9500 .
C10 C11 1.398(8) .
C10 H10 0.9500 .
C11 C12 1.354(7) .
C11 H11 0.9500 .
C12 C13 1.441(7) .
C12 H12 0.9500 .
C13 C14 1.401(7) .
C14 C15 1.518(6) .
C15 H15A 0.9900 .
C15 H15B 0.9900 .
C16 C17 1.328(7) .
C16 H16 0.9500 .
C17 H17 0.9500 .
C19 C20 1.525(6) .
C19 H19A 0.9900 .
C19 H19B 0.9900 .
C20 C21 1.383(7) .
C20 C25 1.384(7) .
C21 C22 1.406(6) .
C21 H21 0.9500 .
C22 C23 1.375(8) .
C22 C26 1.499(8) .
C23 C24 1.400(8) .
C23 H23 0.9500 .
C24 C25 1.396(6) .
C24 C28 1.509(7) .
C26 H26A 0.9800 .
C26 H26B 0.9800 .
C26 H26C 0.9800 .
C27 H27A 0.9800 .
C27 H27B 0.9800 .
C27 H27C 0.9800 .
C28 C29 1.515(6) .
C28 H28A 0.9900 .
C28 H28B 0.9900 .
C29 C34 1.376(6) .
C29 C30 1.409(6) .
C30 C31 1.381(6) .
C30 H30 0.9500 .
C31 C32 1.383(6) .
C31 C35 1.506(5) .
C32 C33 1.398(6) .
C32 H32 0.9500 .
C33 C34 1.396(6) .
C33 C37 1.509(6) .
C35 H35A 0.9800 .
C35 H35B 0.9800 .
C35 H35C 0.9800 .
C36 H36A 0.9800 .
C36 H36B 0.9800 .
C36 H36C 0.9800 .
C37 H37A 0.9900 .
C37 H37B 0.9900 .
C38 C39 1.332(6) .
C38 H38 0.9500 .
C39 H39 0.9500 .
C41 C42 1.504(7) .
C41 H41A 0.9900 .
C41 H41B 0.9900 .
C42 C55 1.414(6) .
C42 C43 1.427(6) .
C43 C48 1.424(7) .
C43 C44 1.434(6) .
C44 C45 1.364(7) .
C44 H44 0.9500 .
C45 C46 1.406(8) .
C45 H45 0.9500 .
C46 C47 1.357(7) .
C46 H46 0.9500 .
C47 C48 1.426(7) .
C47 H47 0.9500 .
C48 C49 1.380(6) .
C49 C50 1.405(6) .
C49 H49 0.9500 .
C50 C55 1.431(7) .
C50 C51 1.434(6) .
C51 C52 1.352(7) .
C51 H51 0.9500 .
C52 C53 1.421(7) .
C52 H52 0.9500 .
C53 C54 1.355(6) .
C53 H53 0.9500 .
C54 C55 1.434(6) .
C54 H54 0.9500 .
C56 C69 1.404(5) .
C56 C57 1.431(6) .
C56 C61 1.442(6) .
C57 C58 1.361(6) .
C57 H57 0.9500 .
C58 C59 1.415(6) .
C58 H58 0.9500 .
C59 C60 1.345(6) .
C59 H59 0.9500 .
C60 C61 1.425(6) .
C60 H60 0.9500 .
C61 C62 1.381(6) .
C62 C63 1.396(6) .
C62 H62 0.9500 .
C63 C64 1.430(6) .
C63 C68 1.439(6) .
C64 C65 1.343(7) .
C64 H64 0.9500 .
C65 C66 1.406(7) .
C65 H65 0.9500 .
C66 C67 1.371(6) .
C66 H66 0.9500 .
C67 C68 1.426(6) .
C67 H67 0.9500 .
C68 C69 1.414(6) .
C69 C70 1.516(5) .
C70 H70A 0.9900 .
C70 H70B 0.9900 .
C71 C72 1.331(6) .
C71 H71 0.9500 .
C72 H72 0.9500 .
C74 C75 1.520(6) .
C74 H74A 0.9900 .
C74 H74B 0.9900 .
C75 C76 1.388(6) .
C75 C80 1.396(6) .
C76 C77 1.394(6) .
C76 H76 0.9500 .
C77 C78 1.390(6) .
C77 C81 1.505(6) .
C78 C79 1.397(7) .
C78 H78 0.9500 .
C79 C80 1.390(6) .
C79 C83 1.509(6) .
C81 H81A 0.9800 .
C81 H81B 0.9800 .
C81 H81C 0.9800 .
C82 H82A 0.9800 .
C82 H82B 0.9800 .
C82 H82C 0.9800 .
C83 C84 1.519(6) .
C83 H83A 0.9900 .
C83 H83B 0.9900 .
C84 C89 1.385(6) .
C84 C85 1.401(5) .
C85 C86 1.387(5) .
C85 H85 0.9500 .
C86 C87 1.377(6) .
C86 C90 1.514(5) .
C87 C88 1.398(5) .
C87 H87 0.9500 .
C88 C89 1.390(5) .
C88 C92 1.508(5) .
C90 H90A 0.9800 .
C90 H90B 0.9800 .
C90 H90C 0.9800 .
C91 H91A 0.9800 .
C91 H91B 0.9800 .
C91 H91C 0.9800 .
C92 H92A 0.9900 .
C92 H92B 0.9900 .
C93 C94 1.332(6) .
C93 H93 0.9500 .
C94 H94 0.9500 .
C96 C97 1.503(6) .
C96 H96A 0.9900 .
C96 H96B 0.9900 .
C97 C98 1.400(8) .
C97 C110 1.431(8) .
C98 C99 1.412(9) .
C98 C103 1.444(7) .
C99 C100 1.366(8) .
C99 H99 0.9500 .
C100 C101 1.422(10) .
C100 H100 0.9500 .
C101 C102 1.335(11) .
C101 H101 0.9500 .
C102 C103 1.417(10) .
C102 H102 0.9500 .
C103 C104 1.392(10) .
C104 C105 1.381(10) .
C104 H104 0.9500 .
C105 C110 1.429(7) .
C105 C106 1.456(11) .
C106 C107 1.355(12) .
C106 H106 0.9500 .
C107 C108 1.367(11) .
C107 H107 0.9500 .
C108 C109 1.355(10) .
C108 H108 0.9500 .
C109 C110 1.426(9) .
C109 H109 0.9500 .
N9 C111 1.045(12) .
C111 C112 1.399(14) .
C112 H11A 0.9800 .
C112 H11B 0.9800 .
C112 H11C 0.9800 .
P1 F3 1.554(5) .
P1 F2 1.577(4) .
P1 F6 1.581(4) .
P1 F5 1.583(4) .
P1 F4 1.585(3) .
P1 F1 1.594(5) .
P2 F7 1.592(3) .
P2 F7 1.592(3) 2_556
P2 F8 1.593(3) .
P2 F8 1.593(3) 2_556
P2 F9 1.595(3) .
P2 F9 1.595(3) 2_556
P3 F11 1.547(11) .
P3 F12 1.550(14) .
P3 F14 1.569(12) .
P3 F13 1.570(15) .
P3 F15 1.670(13) .
P3 F10 1.725(13) .
F12 F13 1.159(16) 2_767
F13 F12 1.159(16) 2_767
N10 C114 1.115(9) .
C113 C114 1.520(9) .
C113 H11D 0.9800 .
C113 H11E 0.9800 .
C113 H11F 0.9800 .

loop_
_geom_torsion_atom_site_label_1
_geom_torsion_atom_site_label_2
_geom_torsion_atom_site_label_3
_geom_torsion_atom_site_label_4
_geom_torsion
_geom_torsion_site_symmetry_4
C14 C1 C2 C3 -177.6(5) .
C6 C1 C2 C3 2.2(7) .
C1 C2 C3 C4 -1.0(9) .
C2 C3 C4 C5 -0.1(9) .
C3 C4 C5 C6 0.0(9) .
C4 C5 C6 C7 -179.5(5) .
C4 C5 C6 C1 1.3(7) .
C14 C1 C6 C7 -1.7(6) .
C2 C1 C6 C7 178.5(4) .
C14 C1 C6 C5 177.5(4) .
C2 C1 C6 C5 -2.3(6) .
C5 C6 C7 C8 -178.3(4) .
C1 C6 C7 C8 0.9(7) .
C6 C7 C8 C9 -177.5(5) .
C6 C7 C8 C13 1.7(7) .
C7 C8 C9 C10 -178.8(5) .
C13 C8 C9 C10 1.9(8) .
C8 C9 C10 C11 0.5(9) .
C9 C10 C11 C12 -1.7(10) .
C10 C11 C12 C13 0.5(9) .
C7 C8 C13 C14 -3.5(7) .
C9 C8 C13 C14 175.7(4) .
C7 C8 C13 C12 177.7(4) .
C9 C8 C13 C12 -3.1(7) .
C11 C12 C13 C14 -176.8(5) .
C11 C12 C13 C8 1.9(7) .
C8 C13 C14 C1 2.7(7) .
C12 C13 C14 C1 -178.6(4) .
C8 C13 C14 C15 -177.3(4) .
C12 C13 C14 C15 1.4(7) .
C2 C1 C14 C13 179.7(4) .
C6 C1 C14 C13 0.0(6) .
C2 C1 C14 C15 -0.3(7) .
C6 C1 C14 C15 180.0(4) .
C18 N1 C15 C14 46.7(6) .
C16 N1 C15 C14 -130.8(4) .
C13 C14 C15 N1 62.9(5) .
C1 C14 C15 N1 -117.1(5) .
C18 N1 C16 C17 -0.1(5) .
C15 N1 C16 C17 177.6(4) .
N1 C16 C17 N2 -0.9(5) .
C18 N2 C17 C16 1.6(5) .
C19 N2 C17 C16 -174.9(4) .
C17 N2 C18 N1 -1.7(4) .
C19 N2 C18 N1 174.9(3) .
C17 N2 C18 Ag1 163.4(3) .
C19 N2 C18 Ag1 -20.0(5) .
C16 N1 C18 N2 1.1(4) .
C15 N1 C18 N2 -176.7(4) .
C16 N1 C18 Ag1 -164.1(3) .
C15 N1 C18 Ag1 18.2(5) .
C95 Ag1 C18 N2 -66.4(18) .
C95 Ag1 C18 N1 95.3(17) .
C18 N2 C19 C20 -91.8(5) .
C17 N2 C19 C20 84.3(5) .
N2 C19 C20 C21 -0.9(6) .
N2 C19 C20 C25 -179.4(4) .
C25 C20 C21 C22 0.0(6) .
C19 C20 C21 C22 -178.5(4) .
C20 C21 C22 C23 0.7(7) .
C20 C21 C22 C26 -177.8(5) .
C21 C22 C23 C24 -0.3(7) .
C26 C22 C23 C24 178.1(5) .
C22 C23 C24 C25 -0.8(7) .
C22 C23 C24 C28 176.1(4) .
C27 O1 C25 C20 -92.7(5) .
C27 O1 C25 C24 90.4(5) .
C21 C20 C25 O1 -178.0(4) .
C19 C20 C25 O1 0.6(6) .
C21 C20 C25 C24 -1.1(6) .
C19 C20 C25 C24 177.5(4) .
C23 C24 C25 O1 178.3(4) .
C28 C24 C25 O1 1.4(6) .
C23 C24 C25 C20 1.5(6) .
C28 C24 C25 C20 -175.4(4) .
C25 C24 C28 C29 99.1(5) .
C23 C24 C28 C29 -77.7(6) .
C24 C28 C29 C34 154.0(5) .
C24 C28 C29 C30 -27.0(7) .
C34 C29 C30 C31 -1.1(7) .
C28 C29 C30 C31 179.9(5) .
C29 C30 C31 C32 -1.0(7) .
C29 C30 C31 C35 179.6(4) .
C30 C31 C32 C33 1.1(7) .
C35 C31 C32 C33 -179.5(4) .
C31 C32 C33 C34 0.8(7) .
C31 C32 C33 C37 -175.0(4) .
C30 C29 C34 O2 -179.2(4) .
C28 C29 C34 O2 -0.2(7) .
C30 C29 C34 C33 3.1(7) .
C28 C29 C34 C33 -177.9(5) .
C36 O2 C34 C29 88.7(5) .
C36 O2 C34 C33 -93.5(5) .
C32 C33 C34 C29 -3.0(6) .
C37 C33 C34 C29 172.8(4) .
C32 C33 C34 O2 179.3(4) .
C37 C33 C34 O2 -4.9(6) .
C40 N3 C37 C33 94.2(5) .
C38 N3 C37 C33 -76.1(5) .
C34 C33 C37 N3 -87.2(5) .
C32 C33 C37 N3 88.5(5) .
C40 N3 C38 C39 1.1(5) .
C37 N3 C38 C39 172.6(4) .
N3 C38 C39 N4 -1.3(5) .
C40 N4 C39 C38 1.2(5) .
C41 N4 C39 C38 179.7(4) .
C39 N4 C40 N3 -0.5(5) .
C41 N4 C40 N3 -179.0(4) .
C39 N4 C40 Ag2 179.3(3) .
C41 N4 C40 Ag2 0.7(6) .
C38 N3 C40 N4 -0.4(5) .
C37 N3 C40 N4 -171.7(4) .
C38 N3 C40 Ag2 179.9(3) .
C37 N3 C40 Ag2 8.5(6) .
C73 Ag2 C40 N4 0.1(17) .
C73 Ag2 C40 N3 180(26) .
C40 N4 C41 C42 -130.2(4) .
C39 N4 C41 C42 51.4(5) .
N4 C41 C42 C55 -100.6(4) .
N4 C41 C42 C43 80.7(5) .
C55 C42 C43 C48 -0.9(6) .
C41 C42 C43 C48 177.8(4) .
C55 C42 C43 C44 179.0(4) .
C41 C42 C43 C44 -2.4(6) .
C48 C43 C44 C45 -2.9(6) .
C42 C43 C44 C45 177.3(4) .
C43 C44 C45 C46 1.7(7) .
C44 C45 C46 C47 0.2(7) .
C45 C46 C47 C48 -0.8(7) .
C42 C43 C48 C49 1.1(6) .
C44 C43 C48 C49 -178.7(4) .
C42 C43 C48 C47 -177.9(4) .
C44 C43 C48 C47 2.2(6) .
C46 C47 C48 C49 -179.5(4) .
C46 C47 C48 C43 -0.4(7) .
C43 C48 C49 C50 -0.2(7) .
C47 C48 C49 C50 178.9(4) .
C48 C49 C50 C55 -1.0(7) .
C48 C49 C50 C51 178.9(4) .
C49 C50 C51 C52 178.3(5) .
C55 C50 C51 C52 -1.8(7) .
C50 C51 C52 C53 0.0(8) .
C51 C52 C53 C54 1.7(8) .
C52 C53 C54 C55 -1.5(7) .
C43 C42 C55 C50 -0.3(6) .
C41 C42 C55 C50 -179.0(4) .
C43 C42 C55 C54 179.1(4) .
C41 C42 C55 C54 0.4(6) .
C49 C50 C55 C42 1.3(6) .
C51 C50 C55 C42 -178.6(4) .
C49 C50 C55 C54 -178.2(4) .
C51 C50 C55 C54 1.9(6) .
C53 C54 C55 C42 -179.7(4) .
C53 C54 C55 C50 -0.3(6) .
C69 C56 C57 C58 179.0(4) .
C61 C56 C57 C58 -1.4(6) .
C56 C57 C58 C59 -0.6(7) .
C57 C58 C59 C60 1.8(7) .
C58 C59 C60 C61 -0.8(7) .
C59 C60 C61 C62 179.1(4) .
C59 C60 C61 C56 -1.2(7) .
C69 C56 C61 C62 1.6(6) .
C57 C56 C61 C62 -178.0(4) .
C69 C56 C61 C60 -178.1(4) .
C57 C56 C61 C60 2.3(6) .
C60 C61 C62 C63 178.7(4) .
C56 C61 C62 C63 -1.0(7) .
C61 C62 C63 C64 178.4(4) .
C61 C62 C63 C68 -0.3(7) .
C62 C63 C64 C65 179.3(5) .
C68 C63 C64 C65 -1.9(7) .
C63 C64 C65 C66 0.4(8) .
C64 C65 C66 C67 0.3(8) .
C65 C66 C67 C68 0.6(8) .
C66 C67 C68 C69 178.4(5) .
C66 C67 C68 C63 -2.0(7) .
C62 C63 C68 C69 1.1(6) .
C64 C63 C68 C69 -177.7(4) .
C62 C63 C68 C67 -178.6(4) .
C64 C63 C68 C67 2.6(6) .
C57 C56 C69 C68 178.8(4) .
C61 C56 C69 C68 -0.8(6) .
C57 C56 C69 C70 2.2(6) .
C61 C56 C69 C70 -177.4(4) .
C67 C68 C69 C56 179.2(4) .
C63 C68 C69 C56 -0.5(6) .
C67 C68 C69 C70 -4.3(6) .
C63 C68 C69 C70 176.0(4) .
C73 N5 C70 C69 -48.3(5) .
C71 N5 C70 C69 132.1(4) .
C56 C69 C70 N5 -66.3(5) .
C68 C69 C70 N5 117.1(4) .
C73 N5 C71 C72 0.1(5) .
C70 N5 C71 C72 179.8(4) .
N5 C71 C72 N6 0.0(5) .
C73 N6 C72 C71 -0.2(5) .
C74 N6 C72 C71 173.4(4) .
C71 N5 C73 N6 -0.2(4) .
C70 N5 C73 N6 -179.9(3) .
C71 N5 C73 Ag2 175.0(3) .
C70 N5 C73 Ag2 -4.7(6) .
C72 N6 C73 N5 0.3(4) .
C74 N6 C73 N5 -173.3(4) .
C72 N6 C73 Ag2 -175.0(3) .
C74 N6 C73 Ag2 11.5(6) .
C40 Ag2 C73 N5 -110.1(14) .
C40 Ag2 C73 N6 64.0(15) .
C73 N6 C74 C75 92.7(5) .
C72 N6 C74 C75 -80.1(5) .
N6 C74 C75 C76 -9.1(6) .
N6 C74 C75 C80 173.2(4) .
C80 C75 C76 C77 0.5(6) .
C74 C75 C76 C77 -177.2(4) .
C75 C76 C77 C78 0.6(6) .
C75 C76 C77 C81 -178.8(4) .
C76 C77 C78 C79 -0.1(6) .
C81 C77 C78 C79 179.3(4) .
C77 C78 C79 C80 -1.4(6) .
C77 C78 C79 C83 176.0(4) .
C78 C79 C80 C75 2.4(6) .
C83 C79 C80 C75 -174.9(4) .
C78 C79 C80 O3 177.8(4) .
C83 C79 C80 O3 0.5(6) .
C76 C75 C80 C79 -2.0(6) .
C74 C75 C80 C79 175.8(4) .
C76 C75 C80 O3 -177.5(4) .
C74 C75 C80 O3 0.2(6) .
C82 O3 C80 C79 82.9(5) .
C82 O3 C80 C75 -101.5(4) .
C80 C79 C83 C84 -117.5(5) .
C78 C79 C83 C84 65.2(6) .
C79 C83 C84 C89 -153.7(4) .
C79 C83 C84 C85 26.4(7) .
C89 C84 C85 C86 -0.6(7) .
C83 C84 C85 C86 179.3(4) .
C84 C85 C86 C87 0.1(7) .
C84 C85 C86 C90 -179.7(4) .
C85 C86 C87 C88 0.4(6) .
C90 C86 C87 C88 -179.8(4) .
C86 C87 C88 C89 -0.2(6) .
C86 C87 C88 C92 -178.6(4) .
C85 C84 C89 C88 0.8(6) .
C83 C84 C89 C88 -179.2(4) .
C85 C84 C89 O4 -177.5(4) .
C83 C84 C89 O4 2.6(6) .
C87 C88 C89 C84 -0.4(6) .
C92 C88 C89 C84 178.0(4) .
C87 C88 C89 O4 177.9(3) .
C92 C88 C89 O4 -3.7(6) .
C91 O4 C89 C84 -84.4(5) .
C91 O4 C89 C88 97.3(4) .
C95 N7 C92 C88 -110.8(4) .
C93 N7 C92 C88 74.5(5) .
C89 C88 C92 N7 98.0(4) .
C87 C88 C92 N7 -83.6(5) .
C95 N7 C93 C94 0.3(6) .
C92 N7 C93 C94 175.5(4) .
N7 C93 C94 N8 0.4(6) .
C95 N8 C94 C93 -0.9(6) .
C96 N8 C94 C93 -172.9(5) .
C93 N7 C95 N8 -0.8(5) .
C92 N7 C95 N8 -176.1(4) .
C93 N7 C95 Ag1 -174.1(3) .
C92 N7 C95 Ag1 10.6(6) .
C94 N8 C95 N7 1.0(5) .
C96 N8 C95 N7 172.3(5) .
C94 N8 C95 Ag1 174.1(4) .
C96 N8 C95 Ag1 -14.7(7) .
C18 Ag1 C95 N7 166.4(15) .
C18 Ag1 C95 N8 -5(2) .
C95 N8 C96 C97 23.9(8) .
C94 N8 C96 C97 -165.6(5) .
N8 C96 C97 C98 -103.9(6) .
N8 C96 C97 C110 78.2(6) .
C110 C97 C98 C99 179.0(5) .
C96 C97 C98 C99 1.1(7) .
C110 C97 C98 C103 -1.5(7) .
C96 C97 C98 C103 -179.3(4) .
C97 C98 C99 C100 178.4(5) .
C103 C98 C99 C100 -1.1(7) .
C98 C99 C100 C101 -0.6(8) .
C99 C100 C101 C102 1.4(9) .
C100 C101 C102 C103 -0.3(10) .
C101 C102 C103 C104 -178.8(6) .
C101 C102 C103 C98 -1.4(9) .
C97 C98 C103 C104 0.0(7) .
C99 C98 C103 C104 179.6(5) .
C97 C98 C103 C102 -177.5(5) .
C99 C98 C103 C102 2.1(7) .
C102 C103 C104 C105 179.3(5) .
C98 C103 C104 C105 1.9(8) .
C103 C104 C105 C110 -2.2(8) .
C103 C104 C105 C106 178.6(5) .
C104 C105 C106 C107 179.3(6) .
C110 C105 C106 C107 0.0(9) .
C105 C106 C107 C108 -0.7(11) .
C106 C107 C108 C109 0.1(11) .
C107 C108 C109 C110 1.1(10) .
C108 C109 C110 C105 -1.7(8) .
C108 C109 C110 C97 179.5(5) .
C104 C105 C110 C109 -178.2(5) .
C106 C105 C110 C109 1.1(7) .
C104 C105 C110 C97 0.6(7) .
C106 C105 C110 C97 179.9(5) .
C98 C97 C110 C109 179.9(5) .
C96 C97 C110 C109 -2.2(7) .
C98 C97 C110 C105 1.2(7) .
C96 C97 C110 C105 179.1(4) .
F11 P3 F12 F13 147(3) 2_767
F14 P3 F12 F13 -96(6) 2_767
F13 P3 F12 F13 -34(4) 2_767
F15 P3 F12 F13 75(3) 2_767
F10 P3 F12 F13 -122(3) 2_767
F11 P3 F13 F12 156(21) 2_767
F12 P3 F13 F12 23(2) 2_767
F14 P3 F13 F12 -165(2) 2_767
F15 P3 F13 F12 -75(2) 2_767
F10 P3 F13 F12 107(2) 2_767
